data_7224872
loop_
_publ_author_name
'Russell, Samantha E.'
'Gosset, Cyrille'
'Agache, Xavier'
'Volkringer, Christophe'
'Henry, Natacha'
'Decadt, Roel'
'Van Deun, Rik'
'Visseaux, Marc'
'Loiseau, Thierry'

_publ_section_title
;
 A new series of trivalent lanthanide (Ce, Pr, Nd, Sm, Eu, Gd, Tb, Dy)
 coordination polymers with a 1,2-cyclohexanedicarboxylate ligand:
 synthesis, crystal structure, luminescence and catalytic properties
;
_journal_issue 20
_journal_name_full CrystEngComm
_journal_page_first 3594
_journal_paper_doi 10.1039/C6CE00101G
_journal_volume 18
_journal_year 2016
_chemical_formula_moiety '1(Nd 3+).  1(C8 O4 H10 2-). 1(C1 O2 H1 1-) 1(H2 O)'
_chemical_formula_sum 'C9 H13 Nd O7'
_chemical_formula_weight 377.4
_chemical_name_systematic ' ?'
_space_group_IT_number 14
_symmetry_cell_setting monoclinic
_symmetry_Int_Tables_number 14
_symmetry_space_group_name_Hall '-P 2ybc'
_symmetry_space_group_name_H-M 'P 1 21/c 1'
_audit_update_record
;
2016-03-25 deposited with the CCDC.
2016-04-06 downloaded from the CCDC.
;
_cell_angle_alpha 90
_cell_angle_beta 100.355(2)
_cell_angle_gamma 90
_cell_formula_units_Z 4
_cell_length_a 11.4812(2)
_cell_length_b 7.91640(10)
_cell_length_c 12.9995(3)
_cell_measurement_reflns_used 3481
_cell_measurement_temperature 293
_cell_measurement_theta_max 24.363
_cell_measurement_theta_min 3.142
_cell_volume 1162.28(4)
_diffrn_ambient_temperature 293
_diffrn_measured_fraction_theta_full 0.98
_diffrn_measured_fraction_theta_max 0.98
_diffrn_measurement_device 'four-circle diffractometer'
_diffrn_measurement_device_type 'Bruker CCD'
_diffrn_radiation_monochromator graphite
_diffrn_radiation_probe x-ray
_diffrn_radiation_source 'X-ray tube'
_diffrn_radiation_type 'Mo K\a'
_diffrn_radiation_wavelength 0.71073
_diffrn_reflns_av_R_equivalents 0.0864
_diffrn_reflns_av_unetI/netI 0.119
_diffrn_reflns_limit_h_max 14
_diffrn_reflns_limit_h_min -13
_diffrn_reflns_limit_k_max 9
_diffrn_reflns_limit_k_min -9
_diffrn_reflns_limit_l_max 16
_diffrn_reflns_limit_l_min -16
_diffrn_reflns_number 12029
_diffrn_reflns_theta_full 26.42
_diffrn_reflns_theta_max 26.42
_diffrn_reflns_theta_min 3
_exptl_absorpt_coefficient_mu 4.487
_exptl_absorpt_correction_T_max 0.745
_exptl_absorpt_correction_T_min 0.524
_exptl_absorpt_correction_type multi-scan
_exptl_absorpt_process_details twinabs
_exptl_crystal_colour purple
_exptl_crystal_density_diffrn 2.157
_exptl_crystal_description needle
_exptl_crystal_F_000 724
_exptl_crystal_size_max 0.290
_exptl_crystal_size_mid 0.051
_exptl_crystal_size_min 0.018
_refine_diff_density_max 1.80
_refine_diff_density_min -1.03
_refine_ls_extinction_method none
_refine_ls_goodness_of_fit_gt 1.19
_refine_ls_goodness_of_fit_ref 1.10
_refine_ls_hydrogen_treatment constr
_refine_ls_number_constraints 44
_refine_ls_number_parameters 155
_refine_ls_number_reflns 8180
_refine_ls_number_restraints 0
_refine_ls_R_factor_all 0.0826
_refine_ls_R_factor_gt 0.0541
_refine_ls_shift/su_max 0.0297
_refine_ls_shift/su_mean 0.0044
_refine_ls_structure_factor_coef F
_refine_ls_weighting_details w=1/(\s^2^(F)+0.0001F^2^)
_refine_ls_weighting_scheme sigma
_refine_ls_wR_factor_gt 0.0621
_refine_ls_wR_factor_ref 0.0679
_reflns_number_gt 5871
_reflns_number_total 8180
_reflns_threshold_expression I>3\s(I)
_cod_data_source_file c6ce00101g2.cif
_cod_data_source_block I
_cod_depositor_comments
;
The following automatic conversions were performed:

'_diffrn_radiation_probe' value 'X-ray' changed to 'x-ray' according
to
/usr/data/users/saulius/crontab/automatic-downloads/rss-feeds/RSC/lib/dictionaries/cif_core.dic
dictionary named 'cif_core.dic' version 2.4.2 from 2011-04-26.

Automatic conversion script
Id: cif_fix_values 4268 2015-11-12 08:31:59Z antanas 

 Adding full bibliography for 7224870--7224876.cif.
;
_cod_original_sg_symbol_Hall '-P 2ycb'
_cod_original_formula_sum 'C9 H13 Nd1 O7'
_cod_database_code 7224872

loop_
_space_group_symop_id
_space_group_symop_operation_xyz
1 x,y,z
2 -x,y+1/2,-z+1/2
3 -x,-y,-z
4 x,-y+1/2,z+1/2

loop_
_atom_site_label
_atom_site_type_symbol
_atom_site_fract_x
_atom_site_fract_y
_atom_site_fract_z
_atom_site_adp_type
_atom_site_U_iso_or_equiv
_atom_site_site_symmetry_multiplicity
_atom_site_occupancy
_atom_site_calc_flag
Nd Nd 0.02158(4) 0.53028(3) 0.21305(4) Uani 0.02166(11) 4 1 d
O12a O -0.1620(5) 0.4781(5) 0.0855(4) Uani 0.0314(18) 4 1 d
O82a O -0.1015(4) 0.0045(5) -0.1529(5) Uani 0.036(2) 4 1 d
O11b O -0.1095(4) 0.7777(5) 0.1908(5) Uani 0.0284(17) 4 1 d
O81a O -0.1125(5) 0.2744(6) -0.1137(4) Uani 0.0339(19) 4 1 d
O1w O 0.1021(5) 0.3604(6) 0.0811(4) Uani 0.037(2) 4 1 d
O11a O -0.0984(4) 0.2379(6) 0.1553(4) Uani 0.0287(17) 4 1 d
C1b C -0.2183(6) 0.8147(8) 0.1880(6) Uani 0.030(3) 4 1 d
C6a C -0.3363(7) -0.0156(10) -0.0999(8) Uani 0.049(3) 4 1 d
C7a C -0.2295(6) 0.0773(8) -0.0366(6) Uani 0.026(2) 4 1 d
C8a C -0.1399(7) 0.1222(8) -0.1056(5) Uani 0.026(3) 4 1 d
C5a C -0.4161(8) 0.1004(12) -0.1706(8) Uani 0.062(4) 4 1 d
O12b O -0.2510(5) 0.9524(7) 0.2148(4) Uani 0.041(2) 4 1 d
C2a C -0.2713(6) 0.2283(8) 0.0223(5) Uani 0.026(2) 4 1 d
C1a C -0.1734(7) 0.3231(9) 0.0896(6) Uani 0.026(3) 4 1 d
C4a C -0.4602(7) 0.2482(11) -0.1106(8) Uani 0.049(3) 4 1 d
C3a C -0.3558(7) 0.3462(10) -0.0496(6) Uani 0.040(3) 4 1 d
H6aa H -0.380144 -0.069824 -0.052861 Uiso 0.0584 4 1 d
H6ab H -0.308971 -0.103664 -0.140407 Uiso 0.0584 4 1 d
H5aa H -0.374989 0.144127 -0.223008 Uiso 0.0749 4 1 d
H5ab H -0.482747 0.038054 -0.206915 Uiso 0.0749 4 1 d
H4aa H -0.508048 0.205045 -0.063122 Uiso 0.0592 4 1 d
H4ab H -0.508024 0.322548 -0.159239 Uiso 0.0592 4 1 d
H3aa H -0.384511 0.432086 -0.00843 Uiso 0.0486 4 1 d
H3ab H -0.313586 0.401038 -0.097648 Uiso 0.0486 4 1 d
H7a H -0.187903 0.003844 0.016323 Uiso 0.031 4 1 d
H1b H -0.277094 0.730616 0.163848 Uiso 0.0366 4 1 d
H2a H -0.315985 0.178028 0.07007 Uiso 0.0313 4 1 d

loop_
_atom_site_aniso_label
_atom_site_aniso_type_symbol
_atom_site_aniso_U_11
_atom_site_aniso_U_22
_atom_site_aniso_U_33
_atom_site_aniso_U_12
_atom_site_aniso_U_13
_atom_site_aniso_U_23
Nd Nd 0.03580(19) 0.01522(15) 0.01512(18) -0.00087(17) 0.00772(16) -0.00013(19)
O12a O 0.055(3) 0.012(2) 0.027(3) 0.001(2) 0.006(3) -0.007(2)
O82a O 0.039(3) 0.028(3) 0.044(4) 0.0002(19) 0.016(3) 0.002(2)
O11b O 0.038(3) 0.022(2) 0.024(3) 0.0019(18) 0.000(3) -0.003(2)
O81a O 0.056(3) 0.027(3) 0.023(3) -0.006(2) 0.020(3) 0.000(2)
O1w O 0.067(4) 0.032(3) 0.017(3) -0.002(2) 0.017(3) 0.001(2)
O11a O 0.039(3) 0.032(3) 0.015(3) -0.004(2) 0.002(2) 0.010(2)
C1b C 0.033(4) 0.031(4) 0.026(5) -0.005(3) 0.001(4) 0.013(4)
C6a C 0.059(6) 0.052(5) 0.040(6) -0.021(4) 0.025(5) -0.021(4)
C7a C 0.038(4) 0.015(3) 0.025(4) -0.009(3) 0.006(3) -0.001(3)
C8a C 0.058(5) 0.015(3) 0.007(4) -0.006(3) 0.008(3) -0.006(3)
C5a C 0.061(7) 0.091(7) 0.032(6) -0.025(5) -0.001(5) -0.022(5)
O12b O 0.040(3) 0.042(3) 0.045(4) 0.011(2) 0.015(3) 0.003(3)
C2a C 0.034(4) 0.032(4) 0.014(4) -0.001(3) 0.007(3) 0.000(3)
C1a C 0.038(5) 0.031(4) 0.010(4) 0.001(3) 0.011(3) -0.007(3)
C4a C 0.040(5) 0.075(5) 0.025(5) -0.004(5) -0.013(5) 0.011(4)
C3a C 0.046(5) 0.044(5) 0.030(5) 0.008(3) 0.003(4) 0.006(4)

loop_
_atom_type_symbol
_atom_type_scat_dispersion_real
_atom_type_scat_dispersion_imag
_atom_type_scat_source
C 0.0033 0.0016 'International Tables Vol C tables 4.2.6.8 and 6.1.1.1'
H 0.0000 0.0000 'International Tables Vol C tables 4.2.6.8 and 6.1.1.1'
Nd -0.1943 3.0179 'International Tables Vol C tables 4.2.6.8 and 6.1.1.1'
O 0.0106 0.0060 'International Tables Vol C tables 4.2.6.8 and 6.1.1.1'

loop_
_geom_angle_atom_site_label_1
_geom_angle_atom_site_label_2
_geom_angle_atom_site_label_3
_geom_angle_site_symmetry_1
_geom_angle_site_symmetry_3
_geom_angle
O12a Nd O82a . 4_555 85.81(19)
O12a Nd O11b . . 67.88(15)
O12a Nd O81a . 3_565 98.59(17)
O12a Nd O11a . 2_555 138.26(16)
O82a Nd O11b 4_555 . 75.73(17)
O82a Nd O81a 4_555 3_565 145.81(16)
O82a Nd O11a 4_555 2_555 75.92(17)
O11b Nd O81a . 3_565 74.73(17)
O11b Nd O11a . 2_555 71.33(16)
O81a Nd O11a 3_565 2_555 78.63(17)
Nd O12a C1a . . 102.8(4)
Nd O82a C8a 4_554 . 137.7(5)
Nd O11b C1b . . 139.7(4)
Nd O81a C8a 3_565 . 144.4(5)
Nd O11a C1a 2_545 . 159.8(5)
O11b C1b O12b . . 123.0(6)
O11b C1b H1b . . 118.48
O12b C1b H1b . . 118.48
C7a C6a C5a . . 112.2(6)
C7a C6a H6aa . . 109.47
C7a C6a H6ab . . 109.47
C5a C6a H6aa . . 109.47
C5a C6a H6ab . . 109.47
H6aa C6a H6ab . . 106.57
C6a C7a C8a . . 110.8(6)
C6a C7a C2a . . 110.3(6)
C6a C7a H7a . . 109.87
C8a C7a C2a . . 114.5(5)
C8a C7a H7a . . 105.2
C2a C7a H7a . . 105.79
O82a C8a O81a . . 124.2(7)
O82a C8a C7a . . 117.1(6)
O81a C8a C7a . . 118.7(6)
C6a C5a C4a . . 112.1(8)
C6a C5a H5aa . . 109.47
C6a C5a H5ab . . 109.47
C4a C5a H5aa . . 109.47
C4a C5a H5ab . . 109.47
H5aa C5a H5ab . . 106.69
C7a C2a C1a . . 114.3(6)
C7a C2a C3a . . 112.8(6)
C7a C2a H2a . . 104.5
C1a C2a C3a . . 112.1(5)
C1a C2a H2a . . 105.25
C3a C2a H2a . . 107.02
O12a C1a O11a . . 119.0(6)
O12a C1a C2a . . 123.2(6)
O11a C1a C2a . . 117.8(6)
C5a C4a C3a . . 110.5(7)
C5a C4a H4aa . . 109.47
C5a C4a H4ab . . 109.47
C3a C4a H4aa . . 109.47
C3a C4a H4ab . . 109.47
H4aa C4a H4ab . . 108.45
C2a C3a C4a . . 111.0(6)
C2a C3a H3aa . . 109.47
C2a C3a H3ab . . 109.47
C4a C3a H3aa . . 109.47
C4a C3a H3ab . . 109.47
H3aa C3a H3ab . . 107.85

loop_
_geom_bond_atom_site_label_1
_geom_bond_atom_site_label_2
_geom_bond_site_symmetry_2
_geom_bond_distance
Nd O12a . 2.471(5)
Nd O82a 4_555 2.448(7)
Nd O11b . 2.455(4)
Nd O81a 3_565 2.373(5)
Nd O11a 2_555 2.422(5)
O12a C1a . 1.236(8)
O82a C8a . 1.241(9)
O11b C1b . 1.277(9)
O81a C8a . 1.255(8)
O11a C1a . 1.288(8)
C1b O12b . 1.224(9)
C1b H1b . 0.96
C6a C7a . 1.536(10)
C6a C5a . 1.492(12)
C6a H6aa . 0.96
C6a H6ab . 0.96
C7a C8a . 1.522(11)
C7a C2a . 1.542(10)
C7a H7a . 0.96
C5a C4a . 1.542(14)
C5a H5aa . 0.96
C5a H5ab . 0.96
C2a C1a . 1.496(9)
C2a C3a . 1.537(10)
C2a H2a . 0.96
C4a C3a . 1.526(11)
C4a H4aa . 0.96
C4a H4ab . 0.96
C3a H3aa . 0.96
C3a H3ab . 0.96

loop_
_twin_individual_id
_twin_individual_mass_fraction_refined
_twin_individual_twin_matrix_11
_twin_individual_twin_matrix_12
_twin_individual_twin_matrix_13
_twin_individual_twin_matrix_21
_twin_individual_twin_matrix_22
_twin_individual_twin_matrix_23
_twin_individual_twin_matrix_31
_twin_individual_twin_matrix_32
_twin_individual_twin_matrix_33
1 0.5445(12) 1 0 0 0 1 0 0 0 1
2 0.4555(12) 1 0 -0.407 0 -1 0 0 0 -1
